data_2202627
loop_
_publ_author_name
'Dupont, L\'eon'
'Li\'egeois, Jean-Fran\,cois'

_publ_section_title 8-Chloro-5-(4-methylpiperazin-1-yl)-11<i>H</i>-pyrido[2,3-<i>b</i>][1,5]benzoxazepine
_journal_issue 12
_journal_name_full 'Acta Crystallographica Section E'
_journal_page_first o1962
_journal_page_last o1963
_journal_paper_doi 10.1107/S1600536803025844
_journal_volume 59
_journal_year 2003
_chemical_formula_iupac 'C17 H17 Cl N4 O'
_chemical_formula_moiety 'C17 H17 Cl N4 O'
_chemical_formula_sum 'C17 H17 Cl N4 O'
_chemical_formula_weight 328.80
_chemical_name_systematic
;
8-chloro-5-(4-methylpiperazin-1-yl)-11H-pyrido[2,3-b][1,5]benzoxazepine
;
_space_group_IT_number 14
_symmetry_cell_setting monoclinic
_symmetry_space_group_name_Hall '-P 2yn'
_symmetry_space_group_name_H-M 'P 1 21/n 1'
_atom_sites_solution_hydrogens geom
_atom_sites_solution_primary direct
_atom_sites_solution_secondary difmap
_audit_creation_method SHELXL-97
_cell_angle_alpha 90.00
_cell_angle_beta 93.347(10)
_cell_angle_gamma 90.00
_cell_formula_units_Z 4
_cell_length_a 8.5531(8)
_cell_length_b 10.6765(8)
_cell_length_c 17.2457(12)
_cell_measurement_reflns_used 56
_cell_measurement_temperature 293(2)
_cell_measurement_theta_max 22.94
_cell_measurement_theta_min 20.17
_cell_volume 1572.1(2)
_computing_cell_refinement DIF4
_computing_data_collection 'DIF4 (Stoe & Cie, 1987)'
_computing_data_reduction 'REDU4 (Stoe & Cie, 1987)'
_computing_molecular_graphics 'ORTEPIII (Burnett & Johnson, 1996)'
_computing_publication_material SHELXL97
_computing_structure_refinement 'SHELXL97 (Sheldrick, 1997)'
_computing_structure_solution 'SHELXS97 (Sheldrick, 1997)'
_diffrn_ambient_temperature 293(2)
_diffrn_measured_fraction_theta_full 0.999
_diffrn_measured_fraction_theta_max 0.999
_diffrn_measurement_device_type 'Stoe-Siemens AED four-circle'
_diffrn_measurement_method \w
_diffrn_radiation_monochromator graphite
_diffrn_radiation_source 'fine-focus sealed tube'
_diffrn_radiation_type MoK\a
_diffrn_radiation_wavelength 0.71070
_diffrn_reflns_av_R_equivalents 0.0244
_diffrn_reflns_av_sigmaI/netI 0.0323
_diffrn_reflns_limit_h_max 12
_diffrn_reflns_limit_h_min 0
_diffrn_reflns_limit_k_max 15
_diffrn_reflns_limit_k_min 0
_diffrn_reflns_limit_l_max 24
_diffrn_reflns_limit_l_min -24
_diffrn_reflns_number 4860
_diffrn_reflns_theta_full 30.01
_diffrn_reflns_theta_max 30.01
_diffrn_reflns_theta_min 2.24
_diffrn_standards_decay_% 6
_diffrn_standards_interval_time 60
_diffrn_standards_number 2
_exptl_absorpt_coefficient_mu 0.253
_exptl_absorpt_correction_T_max 0.8860
_exptl_absorpt_correction_T_min 0.8231
_exptl_absorpt_correction_type psi-scan
_exptl_absorpt_process_details '(EMPIR; Stoe & Cie, 1987)'
_exptl_crystal_colour colourless
_exptl_crystal_density_diffrn 1.389
_exptl_crystal_density_method 'not measured'
_exptl_crystal_description prismatic
_exptl_crystal_F_000 688
_exptl_crystal_size_max 0.80
_exptl_crystal_size_mid 0.57
_exptl_crystal_size_min 0.49
_refine_diff_density_max 0.226
_refine_diff_density_min -0.234
_refine_ls_extinction_coef 0.0278(18)
_refine_ls_extinction_expression Fc^*^=kFc[1+0.001xFc^2^\l^3^/sin(2\q)]^-1/4^
_refine_ls_extinction_method SHELXL97
_refine_ls_goodness_of_fit_ref 1.015
_refine_ls_hydrogen_treatment constr
_refine_ls_matrix_type full
_refine_ls_number_parameters 210
_refine_ls_number_reflns 4581
_refine_ls_number_restraints 0
_refine_ls_restrained_S_all 1.015
_refine_ls_R_factor_all 0.0791
_refine_ls_R_factor_gt 0.0396
_refine_ls_shift/su_max 0.000
_refine_ls_shift/su_mean 0.000
_refine_ls_structure_factor_coef Fsqd
_refine_ls_weighting_details 'calc w = 1/[\s^2^(Fo^2^)+(0.0562P)^2^+0.1871P] where P = (Fo^2^+2Fc^2^)/3'
_refine_ls_weighting_scheme calc
_refine_ls_wR_factor_gt 0.1001
_refine_ls_wR_factor_ref 0.1143
_reflns_number_gt 2865
_reflns_number_total 4581
_reflns_threshold_expression I>2\s(I)
_cod_data_source_file dn6107.cif
_cod_data_source_block I
_cod_original_sg_symbol_H-M 'P 21/n'
_cod_database_code 2202627
_cod_database_fobs_code 2202627

loop_
_symmetry_equiv_pos_as_xyz
'x, y, z'
'-x+1/2, y+1/2, -z+1/2'
'-x, -y, -z'
'x-1/2, -y-1/2, z-1/2'

loop_
_atom_site_label
_atom_site_fract_x
_atom_site_fract_y
_atom_site_fract_z
_atom_site_U_iso_or_equiv
_atom_site_adp_type
_atom_site_calc_flag
_atom_site_refinement_flags
_atom_site_occupancy
_atom_site_disorder_assembly
_atom_site_disorder_group
_atom_site_type_symbol
C1 0.00422(19) 0.20631(17) 0.61519(9) 0.0517(4) Uani d . 1 . . C
H1 -0.0708 0.2069 0.6521 0.062 Uiso calc R 1 . . H
C2 0.0628(2) 0.09517(16) 0.58895(10) 0.0560(4) Uani d . 1 . . C
H2 0.0271 0.0211 0.6101 0.067 Uiso calc R 1 . . H
N3 0.16793(16) 0.08744(12) 0.53487(8) 0.0495(3) Uani d . 1 . . N
C4 0.21674(16) 0.19443(13) 0.50722(8) 0.0382(3) Uani d . 1 . . C
O5 0.32398(12) 0.18517(10) 0.45021(6) 0.0431(2) Uani d . 1 . . O
C6 0.25296(16) 0.22125(13) 0.37867(8) 0.0379(3) Uani d . 1 . . C
C7 0.23291(18) 0.13148(14) 0.32117(9) 0.0455(3) Uani d . 1 . . C
H7 0.2657 0.0496 0.3309 0.055 Uiso calc R 1 . . H
C8 0.16402(19) 0.16301(14) 0.24891(9) 0.0467(4) Uani d . 1 . . C
H8 0.1512 0.1034 0.2097 0.056 Uiso calc R 1 . . H
C9 0.11504(17) 0.28485(14) 0.23672(8) 0.0412(3) Uani d . 1 . . C
C10 0.13608(16) 0.37598(13) 0.29367(7) 0.0381(3) Uani d . 1 . . C
H10 0.1033 0.4577 0.2834 0.046 Uiso calc R 1 . . H
C11 0.20663(15) 0.34544(12) 0.36672(7) 0.0350(3) Uani d . 1 . . C
N12 0.23932(14) 0.44283(11) 0.41931(6) 0.0372(3) Uani d . 1 . . N
C13 0.23326(15) 0.42733(12) 0.49376(7) 0.0343(3) Uani d . 1 . . C
C14 0.17071(16) 0.31289(13) 0.53038(7) 0.0358(3) Uani d . 1 . . C
C15 0.05923(17) 0.31736(15) 0.58556(8) 0.0430(3) Uani d . 1 . . C
H15 0.0219 0.3939 0.6024 0.052 Uiso calc R 1 . . H
N16 0.27086(14) 0.52564(11) 0.54208(6) 0.0378(3) Uani d . 1 . . N
C17 0.32023(18) 0.64462(13) 0.50907(8) 0.0400(3) Uani d . 1 . . C
H171 0.2682 0.6565 0.4581 0.048 Uiso calc . 1 . . H
H172 0.4324 0.6435 0.5033 0.048 Uiso calc . 1 . . H
C18 0.27903(19) 0.75092(13) 0.56199(8) 0.0440(3) Uani d . 1 . . C
H181 0.3146 0.8294 0.5408 0.053 Uiso calc . 1 . . H
H182 0.1662 0.7554 0.5645 0.053 Uiso calc . 1 . . H
N19 0.35089(15) 0.73371(11) 0.63995(7) 0.0439(3) Uani d . 1 . . N
C20 0.29896(19) 0.61611(15) 0.67175(8) 0.0459(3) Uani d . 1 . . C
H201 0.1863 0.6183 0.6758 0.055 Uiso calc . 1 . . H
H202 0.3474 0.6047 0.7235 0.055 Uiso calc . 1 . . H
C21 0.34137(17) 0.50731(13) 0.62094(8) 0.0406(3) Uani d . 1 . . C
H211 0.4543 0.5016 0.6193 0.049 Uiso calc . 1 . . H
H212 0.3034 0.4298 0.6424 0.049 Uiso calc . 1 . . H
C22 0.3158(3) 0.83910(17) 0.68957(11) 0.0692(6) Uani d . 1 . . C
H221 0.3499 0.9154 0.6664 0.104 Uiso calc R 1 . . H
H222 0.3693 0.8285 0.7396 0.104 Uiso calc R 1 . . H
H223 0.2049 0.8430 0.6954 0.104 Uiso calc R 1 . . H
Cl1 0.02232(6) 0.32653(4) 0.14795(2) 0.06032(15) Uani d . 1 . . Cl

loop_
_atom_site_aniso_label
_atom_site_aniso_U_11
_atom_site_aniso_U_22
_atom_site_aniso_U_33
_atom_site_aniso_U_12
_atom_site_aniso_U_13
_atom_site_aniso_U_23
C1 0.0484(9) 0.0614(10) 0.0455(8) -0.0104(8) 0.0047(7) 0.0060(7)
C2 0.0652(10) 0.0480(9) 0.0542(9) -0.0158(8) -0.0027(8) 0.0113(7)
N3 0.0610(8) 0.0373(6) 0.0493(7) -0.0045(6) -0.0037(6) 0.0046(5)
C4 0.0401(7) 0.0375(7) 0.0360(6) 0.0001(6) -0.0058(5) 0.0009(5)
O5 0.0435(5) 0.0442(6) 0.0412(5) 0.0093(4) -0.0007(4) 0.0001(4)
C6 0.0374(7) 0.0397(7) 0.0365(6) 0.0024(6) 0.0004(5) -0.0031(5)
C7 0.0508(8) 0.0373(7) 0.0481(8) 0.0056(6) 0.0017(6) -0.0072(6)
C8 0.0510(8) 0.0440(8) 0.0446(8) -0.0006(7) -0.0004(6) -0.0135(6)
C9 0.0426(7) 0.0453(8) 0.0354(6) -0.0030(6) -0.0004(5) -0.0048(6)
C10 0.0410(7) 0.0379(7) 0.0354(6) -0.0021(6) 0.0020(5) -0.0019(5)
C11 0.0360(6) 0.0358(7) 0.0333(6) -0.0031(5) 0.0030(5) -0.0030(5)
N12 0.0434(6) 0.0336(6) 0.0342(5) -0.0022(5) -0.0008(5) -0.0029(4)
C13 0.0342(6) 0.0327(6) 0.0357(6) 0.0022(5) -0.0017(5) -0.0010(5)
C14 0.0379(7) 0.0354(7) 0.0335(6) -0.0013(5) -0.0036(5) 0.0006(5)
C15 0.0424(7) 0.0462(8) 0.0403(7) 0.0000(6) 0.0007(6) -0.0004(6)
N16 0.0494(7) 0.0330(6) 0.0304(5) -0.0026(5) -0.0033(5) 0.0002(4)
C17 0.0508(8) 0.0347(7) 0.0342(6) -0.0043(6) -0.0008(6) 0.0005(5)
C18 0.0539(9) 0.0353(7) 0.0418(7) -0.0006(6) -0.0051(6) -0.0013(6)
N19 0.0544(7) 0.0382(6) 0.0381(6) -0.0027(5) -0.0045(5) -0.0063(5)
C20 0.0565(9) 0.0470(8) 0.0340(6) -0.0038(7) 0.0009(6) -0.0021(6)
C21 0.0474(8) 0.0391(7) 0.0341(6) -0.0021(6) -0.0065(5) 0.0015(5)
C22 0.1069(16) 0.0492(10) 0.0503(9) 0.0018(10) -0.0046(10) -0.0163(8)
Cl1 0.0780(3) 0.0590(3) 0.0415(2) 0.0023(2) -0.01722(18) -0.00837(17)

loop_
_atom_type_symbol
_atom_type_description
_atom_type_scat_dispersion_real
_atom_type_scat_dispersion_imag
_atom_type_scat_source
C C 0.0033 0.0016 'International Tables Vol C Tables 4.2.6.8 and 6.1.1.4'
H H 0.0000 0.0000 'International Tables Vol C Tables 4.2.6.8 and 6.1.1.4'
Cl Cl 0.1484 0.1585 'International Tables Vol C Tables 4.2.6.8 and 6.1.1.4'
N N 0.0061 0.0033 'International Tables Vol C Tables 4.2.6.8 and 6.1.1.4'
O O 0.0106 0.0060 'International Tables Vol C Tables 4.2.6.8 and 6.1.1.4'

loop_
_geom_angle_atom_site_label_1
_geom_angle_atom_site_label_2
_geom_angle_atom_site_label_3
_geom_angle
_geom_angle_publ_flag
C2 C1 C15 118.66(15) no
C2 C1 H1 120.7 no
C15 C1 H1 120.7 no
N3 C2 C1 123.81(15) no
N3 C2 H2 118.1 no
C1 C2 H2 118.1 no
C4 N3 C2 116.14(14) yes
N3 C4 O5 115.61(13) no
N3 C4 C14 125.79(13) no
O5 C4 C14 118.60(12) no
C4 O5 C6 109.57(10) no
C7 C6 C11 122.03(13) no
C7 C6 O5 118.14(13) no
C11 C6 O5 119.82(12) no
C6 C7 C8 120.27(14) no
C6 C7 H7 119.9 no
C8 C7 H7 119.9 no
C9 C8 C7 118.34(13) no
C9 C8 H8 120.8 no
C7 C8 H8 120.8 no
C8 C9 C10 121.88(13) no
C8 C9 Cl1 119.61(11) no
C10 C9 Cl1 118.51(12) no
C9 C10 C11 120.27(13) no
C9 C10 H10 119.9 no
C11 C10 H10 119.9 no
C6 C11 N12 124.53(12) no
C6 C11 C10 117.18(12) no
N12 C11 C10 117.98(12) no
C13 N12 C11 121.94(12) yes
N12 C13 N16 118.90(12) yes
N12 C13 C14 124.05(12) yes
N16 C13 C14 116.69(11) no
C15 C14 C4 116.49(13) no
C15 C14 C13 122.77(13) no
C4 C14 C13 120.66(12) no
C1 C15 C14 119.08(14) no
C1 C15 H15 120.5 no
C14 C15 H15 120.5 no
C13 N16 C17 119.48(11) no
C13 N16 C21 122.11(11) no
C17 N16 C21 111.32(11) yes
N16 C17 C18 109.52(11) no
N16 C17 H171 109.8 no
C18 C17 H171 109.8 no
N16 C17 H172 109.8 no
C18 C17 H172 109.8 no
H171 C17 H172 108.2 no
N19 C18 C17 111.22(12) no
N19 C18 H181 109.4 no
C17 C18 H181 109.4 no
N19 C18 H182 109.4 no
C17 C18 H182 109.4 no
H181 C18 H182 108.0 no
C20 N19 C22 111.63(13) no
C20 N19 C18 109.64(11) yes
C22 N19 C18 110.78(13) no
N19 C20 C21 110.91(12) no
N19 C20 H201 109.5 no
C21 C20 H201 109.5 no
N19 C20 H202 109.5 no
C21 C20 H202 109.5 no
H201 C20 H202 108.0 no
N16 C21 C20 109.57(11) no
N16 C21 H211 109.8 no
C20 C21 H211 109.8 no
N16 C21 H212 109.8 no
C20 C21 H212 109.8 no
H211 C21 H212 108.2 no
N19 C22 H221 109.5 no
N19 C22 H222 109.5 no
H221 C22 H222 109.5 no
N19 C22 H223 109.5 no
H221 C22 H223 109.5 no
H222 C22 H223 109.5 no

loop_
_geom_bond_atom_site_label_1
_geom_bond_atom_site_label_2
_geom_bond_site_symmetry_2
_geom_bond_distance
_geom_bond_publ_flag
C1 C2 . 1.375(3) no
C1 C15 . 1.384(2) no
C1 H1 . 0.9300 no
C2 N3 . 1.335(2) yes
C2 H2 . 0.9300 no
N3 C4 . 1.3153(19) yes
C4 O5 . 1.3867(17) yes
C4 C14 . 1.3902(19) no
O5 C6 . 1.3971(16) yes
C6 C7 . 1.3826(19) no
C6 C11 . 1.3958(19) no
C7 C8 . 1.388(2) no
C7 H7 . 0.9300 no
C8 C9 . 1.379(2) no
C8 H8 . 0.9300 no
C9 C10 . 1.3867(19) no
C9 Cl1 . 1.7403(15) yes
C10 C11 . 1.4032(18) no
C10 H10 . 0.9300 no
C11 N12 . 1.3972(16) yes
N12 C13 . 1.2986(16) yes
C13 N16 . 1.3667(17) yes
C13 C14 . 1.4890(19) no
C14 C15 . 1.387(2) no
C15 H15 . 0.9300 no
N16 C17 . 1.4642(17) no
N16 C21 . 1.4684(16) no
C17 C18 . 1.511(2) no
C17 H171 . 0.9700 no
C17 H172 . 0.9700 no
C18 N19 . 1.4570(18) no
C18 H181 . 0.9700 no
C18 H182 . 0.9700 no
N19 C20 . 1.4502(19) no
N19 C22 . 1.455(2) no
C20 C21 . 1.512(2) no
C20 H201 . 0.9700 no
C20 H202 . 0.9700 no
C21 H211 . 0.9700 no
C21 H212 . 0.9700 no
C22 H221 . 0.9600 no
C22 H222 . 0.9600 no
C22 H223 . 0.9600 no

loop_
_geom_torsion_atom_site_label_1
_geom_torsion_atom_site_label_2
_geom_torsion_atom_site_label_3
_geom_torsion_atom_site_label_4
_geom_torsion
_geom_torsion_publ_flag
C15 C1 C2 N3 -1.6(3) no
C1 C2 N3 C4 0.8(2) no
C2 N3 C4 O5 -178.99(13) no
C2 N3 C4 C14 1.3(2) no
N3 C4 O5 C6 109.53(13) yes
C14 C4 O5 C6 -70.71(15) yes
C4 O5 C6 C7 -114.19(14) yes
C4 O5 C6 C11 66.68(16) yes
C11 C6 C7 C8 -0.4(2) no
O5 C6 C7 C8 -179.51(14) no
C6 C7 C8 C9 -0.8(2) no
C7 C8 C9 C10 1.5(2) no
C7 C8 C9 Cl1 -177.87(12) no
C8 C9 C10 C11 -1.0(2) no
Cl1 C9 C10 C11 178.34(10) no
C7 C6 C11 N12 -172.57(13) no
O5 C6 C11 N12 6.5(2) yes
C7 C6 C11 C10 0.9(2) no
O5 C6 C11 C10 179.96(12) no
C9 C10 C11 C6 -0.2(2) no
C9 C10 C11 N12 173.72(13) no
C6 C11 N12 C13 -39.5(2) yes
C10 C11 N12 C13 147.10(13) no
C11 N12 C13 N16 178.21(12) no
C11 N12 C13 C14 -8.9(2) yes
N3 C4 C14 C15 -2.4(2) no
O5 C4 C14 C15 177.82(12) no
N3 C4 C14 C13 -179.25(13) no
O5 C4 C14 C13 1.01(18) no
N12 C13 C14 C15 -129.15(15) no
N16 C13 C14 C15 43.92(18) no
N12 C13 C14 C4 47.45(19) yes
N16 C13 C14 C4 -139.48(13) yes
C2 C1 C15 C14 0.2(2) no
C4 C14 C15 C1 1.6(2) no
C13 C14 C15 C1 178.28(13) no
N12 C13 N16 C17 -1.36(19) no
C14 C13 N16 C17 -174.80(12) yes
N12 C13 N16 C21 -149.35(13) yes
C14 C13 N16 C21 37.21(18) no
C13 N16 C17 C18 152.20(12) no
C21 N16 C17 C18 -56.62(15) no
N16 C17 C18 N19 57.40(16) no
C17 C18 N19 C20 -58.69(16) no
C17 C18 N19 C22 177.67(14) no
C22 N19 C20 C21 -178.03(14) no
C18 N19 C20 C21 58.83(16) no
C13 N16 C21 C20 -152.73(13) no
C17 N16 C21 C20 56.96(15) no
N19 C20 C21 N16 -57.96(16) no

loop_
_cod_related_entry_id
_cod_related_entry_database
_cod_related_entry_code
1 ChemSpider 163627
